data_1530685
loop_
_publ_author_name
'Samartsev, B.G.'
'Pokrovskii, A.N.'
'Kovba, L.M.'

_publ_section_title
;
 Structure of Cs3 Yb (S O4)3
;
_journal_name_full Kristallografiya
_journal_page_first 394
_journal_page_last 396
_journal_volume 25
_journal_year 1980
_chemical_formula_sum 'Cs3 O12 S3 Yb'
_chemical_name_systematic 'Cs3 Yb (S O4)3'
_space_group_IT_number 161
_symmetry_space_group_name_Hall 'R 3 -2"c'
_symmetry_space_group_name_H-M 'R 3 c :H'
_cell_angle_alpha 90
_cell_angle_beta 90
_cell_angle_gamma 120
_cell_formula_units_Z 6
_cell_length_a 16.03999
_cell_length_b 16.03999
_cell_length_c 9.479
_cell_volume 2112.036
_citation_journal_id_ASTM KRISAJ
_cod_data_source_file Samartsev_KRISAJ_1980_646.cif
_cod_data_source_block Cs3O12S3Yb1
_cod_original_formula_sum 'Cs3 O12 S3 Yb1'
_cod_database_code 1530685

loop_
_symmetry_equiv_pos_as_xyz
x,y,z
-y,x-y,z
-x+y,-x,z
-y,-x,z+1/2
x,x-y,z+1/2
-x+y,y,z+1/2
x+2/3,y+1/3,z+1/3
-y+2/3,x-y+1/3,z+1/3
-x+y+2/3,-x+1/3,z+1/3
-y+2/3,-x+1/3,z+5/6
x+2/3,x-y+1/3,z+5/6
-x+y+2/3,y+1/3,z+5/6
x+1/3,y+2/3,z+2/3
-y+1/3,x-y+2/3,z+2/3
-x+y+1/3,-x+2/3,z+2/3
-y+1/3,-x+2/3,z+7/6
x+1/3,x-y+2/3,z+7/6
-x+y+1/3,y+2/3,z+7/6

loop_
_atom_site_label
_atom_site_type_symbol
_atom_site_fract_x
_atom_site_fract_y
_atom_site_fract_z
_atom_site_occupancy
_atom_site_U_iso_or_equiv
O1 O-2 0.1188 0.104 0.3606 1 0.0
S1 S+6 0.1443 0.1731 0.2432 1 0.0
O3 O-2 0.1081 0.123 0.1144 1 0.0
Cs1 Cs+1 0.3035 0.083 0.3801 1 0.0
O2 O-2 0.2488 0.2309 0.2316 1 0.0
Yb1 Yb+3 0 0 0 1 0.0
O4 O-2 0.1066 0.2381 0.2821 1 0.0
